data_8107575
loop_
_publ_author_name
'Ling, Bo-Kai'
'Huang, Ling-Yu'

_publ_section_title
;
 Crystal structure of dipyridine-k1
 N-tris(2,2,6,6-tetramethyl-5-oxohept-3-en-3-olato-k2
 O,O&#x2032;)dysprosium(III), DyC43H67O6N2
;
_journal_issue 5
_journal_name_full 'Zeitschrift f\"ur Kristallographie - New Crystal Structures'
_journal_page_first 831
_journal_page_last 833
_journal_paper_doi 10.1515/ncrs-2023-0203
_journal_volume 238
_journal_year 2023
_chemical_formula_moiety 'C43 H67 Dy N2 O6'
_chemical_formula_sum 'C43 H67 Dy N2 O6'
_chemical_formula_weight 870.48
_chemical_name_systematic Dythd-py
_space_group_crystal_system triclinic
_space_group_IT_number 2
_space_group_name_Hall '-P 1'
_space_group_name_H-M_alt 'P -1'
_atom_sites_solution_hydrogens geom
_atom_sites_solution_primary dual
_cell_angle_alpha 94.903(4)
_cell_angle_beta 98.580(4)
_cell_angle_gamma 105.417(4)
_cell_formula_units_Z 2
_cell_length_a 10.384(3)
_cell_length_b 13.502(4)
_cell_length_c 16.972(5)
_cell_measurement_reflns_used 9953
_cell_measurement_temperature 150.0
_cell_measurement_theta_max 27.65
_cell_measurement_theta_min 2.45
_cell_volume 2248.6(11)
_computing_cell_refinement 'SAINT v8.27A (Bruker, 2012)'
_computing_data_reduction 'SAINT v8.27A (Bruker, 2012)'
_computing_molecular_graphics 'Olex2 (Dolomanov et al., 2009)'
_computing_publication_material 'Olex2 (Dolomanov et al., 2009)'
_computing_structure_refinement 'ShelXL (Sheldrick, 2015)'
_computing_structure_solution 'ShelXT (Sheldrick, 2015)'
_diffrn_ambient_temperature 150.0
_diffrn_detector 'Bruker APEX2 area detector'
_diffrn_detector_area_resol_mean 7.9
_diffrn_detector_type 'CCD area detector'
_diffrn_measured_fraction_theta_full 0.981
_diffrn_measured_fraction_theta_max 0.981
_diffrn_measurement_device 'three-circle diffractometer'
_diffrn_measurement_device_type 'Bruker APEX-II CCD'
_diffrn_radiation_probe x-ray
_diffrn_radiation_type MoK\a
_diffrn_radiation_wavelength 0.71073
_diffrn_reflns_av_R_equivalents 0.0405
_diffrn_reflns_av_unetI/netI 0.0369
_diffrn_reflns_Laue_measured_fraction_full 0.981
_diffrn_reflns_Laue_measured_fraction_max 0.981
_diffrn_reflns_limit_h_max 12
_diffrn_reflns_limit_h_min -12
_diffrn_reflns_limit_k_max 16
_diffrn_reflns_limit_k_min -15
_diffrn_reflns_limit_l_max 20
_diffrn_reflns_limit_l_min -20
_diffrn_reflns_number 25176
_diffrn_reflns_point_group_measured_fraction_full 0.981
_diffrn_reflns_point_group_measured_fraction_max 0.981
_diffrn_reflns_theta_full 24.995
_diffrn_reflns_theta_max 24.995
_diffrn_reflns_theta_min 1.578
_diffrn_source 'microfocus sealed X-ray tube'
_diffrn_source_type 'Incoatec I\ms'
_diffrn_standards_number 0
_exptl_absorpt_coefficient_mu 1.705
_exptl_absorpt_correction_T_max 0.843
_exptl_absorpt_correction_T_min 0.606
_exptl_absorpt_correction_type multi-scan
_exptl_absorpt_process_details
;
SADABS-2012/1 (Bruker,2012) was used for absorption correction.
wR2(int) was 0.0974 before and 0.0566 after correction.
The Ratio of minimum to maximum transmission is 0.6694.
The \l/2 correction factor is 0.0015.
;
_exptl_crystal_colour 'clear light yellow'
_exptl_crystal_colour_lustre clear
_exptl_crystal_colour_modifier light
_exptl_crystal_colour_primary yellow
_exptl_crystal_density_diffrn 1.286
_exptl_crystal_density_meas .
_exptl_crystal_description plate
_exptl_crystal_F_000 906
_exptl_crystal_size_max 0.3
_exptl_crystal_size_mid 0.3
_exptl_crystal_size_min 0.1
_refine_diff_density_max 3.413
_refine_diff_density_min -2.457
_refine_diff_density_rms 0.160
_refine_ls_extinction_coef .
_refine_ls_extinction_method none
_refine_ls_goodness_of_fit_ref 1.292
_refine_ls_hydrogen_treatment constr
_refine_ls_matrix_type full
_refine_ls_number_parameters 517
_refine_ls_number_reflns 7762
_refine_ls_number_restraints 60
_refine_ls_restrained_S_all 1.299
_refine_ls_R_factor_all 0.0532
_refine_ls_R_factor_gt 0.0519
_refine_ls_shift/su_max 0.001
_refine_ls_shift/su_mean 0.000
_refine_ls_structure_factor_coef Fsqd
_refine_ls_weighting_details 'w=1/[\s^2^(Fo^2^)+(0.0130P)^2^+27.9048P] where P=(Fo^2^+2Fc^2^)/3'
_refine_ls_weighting_scheme calc
_refine_ls_wR_factor_gt 0.1484
_refine_ls_wR_factor_ref 0.1489
_reflns_Friedel_coverage 0.000
_reflns_Friedel_fraction_full .
_reflns_Friedel_fraction_max .
_reflns_number_gt 7453
_reflns_number_total 7762
_reflns_threshold_expression 'I > 2\s(I)'
_cod_data_source_file suppl_j_ncrs-2023-0203_suppl.cif
_cod_data_source_block p1
_cod_database_code 8107575
_shelx_space_group_comment
;
The symmetry employed for this shelxl refinement is uniquely defined
by the following loop, which should always be used as a source of
symmetry information in preference to the above space-group names.
They are only intended as comments.
;
_shelx_estimated_absorpt_t_max 0.848
_shelx_estimated_absorpt_t_min 0.629
_olex2_refinement_description
;
1. Fixed Uiso
 At 1.2 times of:
  All C(H) groups
 At 1.5 times of:
  All C(H,H,H) groups
2. Rigid bond restraints
 C32, C30, C33, C31
 with sigma for 1-2 distances of 0.01 and sigma for 1-3 distances of 0.01
3. Uiso/Uaniso restraints and constraints
C30 \\sim C32 \\sim C31 \\sim C33: within 2A with sigma of 0.01 and sigma for
terminal atoms of 0.02
C31A \\sim C32A \\sim C30A \\sim C33: within 2A with sigma of 0.01 and sigma
for terminal atoms of 0.02
C22 \\sim C19 \\sim C21 \\sim C20: within 2A with sigma of 0.01 and sigma for
terminal atoms of 0.02
4. Others
 Fixed Sof: C30(0.5) H30A(0.5) H30B(0.5) H30C(0.5) C32(0.5) H32A(0.5)
 H32B(0.5) H32C(0.5) C31(0.5) H31A(0.5) H31B(0.5) H31C(0.5) C30A(0.5) H30D(0.5)
 H30E(0.5) H30F(0.5) C31A(0.5) H31D(0.5) H31E(0.5) H31F(0.5) C32A(0.5)
 H32D(0.5) H32E(0.5) H32F(0.5)
5.a Aromatic/amide H refined with riding coordinates:
 C43(H43), C6(H6), C17(H17), C38(H38), C28(H28), C39(H39), C34(H34), C42(H42),
 C40(H40), C35(H35), C37(H37), C41(H41), C36(H36)
5.b Idealised Me refined as rotating group:
 C2(H2A,H2B,H2C), C14(H14A,H14B,H14C), C16(H16A,H16B,H16C), C15(H15A,H15B,
 H15C), C4(H4A,H4B,H4C), C25(H25A,H25B,H25C), C9(H9A,H9B,H9C), C10(H10A,H10B,
 H10C), C1(H1A,H1B,H1C), C26(H26A,H26B,H26C), C24(H24A,H24B,H24C), C11(H11A,
 H11B,H11C), C20(H20A,H20B,H20C), C22(H22A,H22B,H22C), C21(H21A,H21B,H21C),
 C30(H30A,H30B,H30C), C32(H32A,H32B,H32C), C31(H31A,H31B,H31C), C30A(H30D,H30E,
 H30F), C31A(H31D,H31E,H31F), C32A(H32D,H32E,H32F)
;
_olex2_submission_special_instructions 'No special instructions were received'
_publcif_info_exptl_table_max_cols 4
_publcif_info_exptl_table_use_headnotes n
_publcif_funding_html
;
;

loop_
_space_group_symop_operation_xyz
'x, y, z'
'-x, -y, -z'

loop_
_atom_site_label
_atom_site_type_symbol
_atom_site_fract_x
_atom_site_fract_y
_atom_site_fract_z
_atom_site_U_iso_or_equiv
_atom_site_adp_type
_atom_site_occupancy
_atom_site_site_symmetry_order
_atom_site_calc_flag
_atom_site_refinement_flags_posn
_atom_site_refinement_flags_adp
_atom_site_refinement_flags_occupancy
_atom_site_disorder_assembly
_atom_site_disorder_group
C1 C 0.1825(12) 0.5262(8) 0.6059(7) 0.057(3) Uani 1 1 d . . . . .
H1A H 0.2444 0.5303 0.5672 0.085 Uiso 1 1 calc GR . . . .
H1B H 0.1174 0.5650 0.5902 0.085 Uiso 1 1 calc GR . . . .
H1C H 0.1334 0.4535 0.6065 0.085 Uiso 1 1 calc GR . . . .
C2 C 0.3526(9) 0.6816(6) 0.6868(6) 0.037(2) Uani 1 1 d . . . . .
H2A H 0.4081 0.7101 0.7399 0.056 Uiso 1 1 calc GR . . . .
H2B H 0.2947 0.7259 0.6712 0.056 Uiso 1 1 calc GR . . . .
H2C H 0.4120 0.6790 0.6474 0.056 Uiso 1 1 calc GR . . . .
C3 C 0.2641(8) 0.5728(6) 0.6899(5) 0.0246(16) Uani 1 1 d . . . . .
C4 C 0.1672(10) 0.5780(8) 0.7481(7) 0.047(3) Uani 1 1 d . . . . .
H4A H 0.1103 0.5080 0.7504 0.071 Uiso 1 1 calc GR . . . .
H4B H 0.1093 0.6212 0.7297 0.071 Uiso 1 1 calc GR . . . .
H4C H 0.2194 0.6081 0.8017 0.071 Uiso 1 1 calc GR . . . .
C5 C 0.3452(7) 0.4969(6) 0.7178(4) 0.0201(15) Uani 1 1 d . . . . .
C6 C 0.4845(8) 0.5222(6) 0.7269(5) 0.0234(16) Uani 1 1 d . . . . .
H6 H 0.5312 0.5882 0.7149 0.028 Uiso 1 1 calc R . . . .
C7 C 0.5625(7) 0.4556(6) 0.7530(4) 0.0198(15) Uani 1 1 d . . . . .
C8 C 0.7176(7) 0.4902(6) 0.7577(5) 0.0253(17) Uani 1 1 d . . . . .
C9 C 0.7441(10) 0.4812(10) 0.6713(6) 0.053(3) Uani 1 1 d . . . . .
H9A H 0.7058 0.4092 0.6461 0.080 Uiso 1 1 calc GR . . . .
H9B H 0.8421 0.5027 0.6719 0.080 Uiso 1 1 calc GR . . . .
H9C H 0.7012 0.5260 0.6408 0.080 Uiso 1 1 calc GR . . . .
C10 C 0.7825(10) 0.6017(8) 0.7968(7) 0.053(3) Uani 1 1 d . . . . .
H10A H 0.7501 0.6486 0.7630 0.079 Uiso 1 1 calc GR . . . .
H10B H 0.8814 0.6178 0.8026 0.079 Uiso 1 1 calc GR . . . .
H10C H 0.7577 0.6105 0.8499 0.079 Uiso 1 1 calc GR . . . .
C11 C 0.7833(9) 0.4191(8) 0.8042(7) 0.050(3) Uani 1 1 d . . . . .
H11A H 0.7627 0.4214 0.8587 0.075 Uiso 1 1 calc GR . . . .
H11B H 0.8819 0.4422 0.8070 0.075 Uiso 1 1 calc GR . . . .
H11C H 0.7475 0.3479 0.7767 0.075 Uiso 1 1 calc GR . . . .
C12 C 0.2598(8) 0.2296(6) 0.5538(4) 0.0223(16) Uani 1 1 d . . . . .
C13 C 0.3451(8) 0.2515(6) 0.4874(4) 0.0255(17) Uani 1 1 d . . . . .
C14 C 0.4137(9) 0.3677(7) 0.5003(5) 0.038(2) Uani 1 1 d . . . . .
H14A H 0.3445 0.4049 0.4928 0.057 Uiso 1 1 calc GR . . . .
H14B H 0.4745 0.3850 0.4614 0.057 Uiso 1 1 calc GR . . . .
H14C H 0.4663 0.3880 0.5550 0.057 Uiso 1 1 calc GR . . . .
C15 C 0.4529(9) 0.1932(8) 0.4975(6) 0.041(2) Uani 1 1 d . . . . .
H15A H 0.5055 0.2120 0.5523 0.061 Uiso 1 1 calc GR . . . .
H15B H 0.5137 0.2118 0.4588 0.061 Uiso 1 1 calc GR . . . .
H15C H 0.4086 0.1184 0.4880 0.061 Uiso 1 1 calc GR . . . .
C16 C 0.2618(9) 0.2203(8) 0.4022(5) 0.038(2) Uani 1 1 d . . . . .
H16A H 0.2141 0.1461 0.3945 0.057 Uiso 1 1 calc GR . . . .
H16B H 0.3226 0.2347 0.3630 0.057 Uiso 1 1 calc GR . . . .
H16C H 0.1956 0.2600 0.3945 0.057 Uiso 1 1 calc GR . . . .
C17 C 0.1199(7) 0.2102(6) 0.5385(4) 0.0231(16) Uani 1 1 d . . . . .
H17 H 0.0767 0.2051 0.4843 0.028 Uiso 1 1 calc R . . . .
C18 C 0.0378(7) 0.1975(6) 0.5973(4) 0.0188(15) Uani 1 1 d . . . . .
C19 C -0.1167(8) 0.1774(7) 0.5718(5) 0.0318(18) Uani 1 1 d . U . . .
C20 C -0.1878(11) 0.1577(14) 0.6402(7) 0.083(4) Uani 1 1 d . U . . .
H20A H -0.1695 0.0976 0.6631 0.125 Uiso 1 1 calc GR . . . .
H20B H -0.2857 0.1439 0.6218 0.125 Uiso 1 1 calc GR . . . .
H20C H -0.1555 0.2186 0.6813 0.125 Uiso 1 1 calc GR . . . .
C21 C -0.1728(12) 0.0847(13) 0.5069(10) 0.095(5) Uani 1 1 d . U . . .
H21A H -0.1393 0.1022 0.4574 0.142 Uiso 1 1 calc GR . . . .
H21B H -0.2722 0.0661 0.4967 0.142 Uiso 1 1 calc GR . . . .
H21C H -0.1431 0.0259 0.5247 0.142 Uiso 1 1 calc GR . . . .
C22 C -0.1427(12) 0.2685(11) 0.5345(10) 0.082(4) Uani 1 1 d . U . . .
H22A H -0.1021 0.3316 0.5728 0.123 Uiso 1 1 calc GR . . . .
H22B H -0.2409 0.2581 0.5203 0.123 Uiso 1 1 calc GR . . . .
H22C H -0.1023 0.2753 0.4859 0.123 Uiso 1 1 calc GR . . . .
C23 C 0.0838(8) -0.0634(6) 0.8368(5) 0.0307(19) Uani 1 1 d . . . . .
C24 C 0.1142(12) -0.1277(7) 0.7673(8) 0.061(3) Uani 1 1 d . . . . .
H24A H 0.1105 -0.0921 0.7195 0.091 Uiso 1 1 calc GR . . . .
H24B H 0.0466 -0.1958 0.7559 0.091 Uiso 1 1 calc GR . . . .
H24C H 0.2050 -0.1366 0.7819 0.091 Uiso 1 1 calc GR . . . .
C25 C -0.0597(9) -0.0530(7) 0.8122(7) 0.045(2) Uani 1 1 d . . . . .
H25A H -0.0833 -0.0143 0.8567 0.067 Uiso 1 1 calc GR . . . .
H25B H -0.1246 -0.1222 0.7991 0.067 Uiso 1 1 calc GR . . . .
H25C H -0.0629 -0.0160 0.7650 0.067 Uiso 1 1 calc GR . . . .
C26 C 0.0852(11) -0.1198(8) 0.9114(7) 0.058(3) Uani 1 1 d . . . . .
H26A H 0.1741 -0.1321 0.9260 0.086 Uiso 1 1 calc GR . . . .
H26B H 0.0145 -0.1863 0.8997 0.086 Uiso 1 1 calc GR . . . .
H26C H 0.0680 -0.0772 0.9562 0.086 Uiso 1 1 calc GR . . . .
C27 C 0.1840(7) 0.0453(6) 0.8479(5) 0.0218(16) Uani 1 1 d . . . . .
C28 C 0.2725(9) 0.0860(6) 0.9217(5) 0.0308(18) Uani 1 1 d . . . . .
H28 H 0.2662 0.0445 0.9641 0.037 Uiso 1 1 calc R . . . .
C29 C 0.3688(8) 0.1831(6) 0.9369(5) 0.0253(17) Uani 1 1 d . . . . .
C30 C 0.6141(18) 0.2505(18) 1.0062(10) 0.044(4) Uani 0.5 1 d . U P A 2
H30A H 0.6308 0.1896 0.9786 0.066 Uiso 0.5 1 calc GR . P A 2
H30B H 0.6761 0.2725 1.0580 0.066 Uiso 0.5 1 calc GR . P A 2
H30C H 0.6293 0.3070 0.9730 0.066 Uiso 0.5 1 calc GR . P A 2
C30A C 0.353(3) 0.203(2) 1.0855(14) 0.078(7) Uani 0.5 1 d . U P A 1
H30D H 0.2775 0.2315 1.0685 0.117 Uiso 0.5 1 calc GR . P A 1
H30E H 0.4008 0.2369 1.1391 0.117 Uiso 0.5 1 calc GR . P A 1
H30F H 0.3169 0.1281 1.0873 0.117 Uiso 0.5 1 calc GR . P A 1
C31 C 0.451(3) 0.1389(19) 1.0781(12) 0.060(5) Uani 0.5 1 d . U P A 2
H31A H 0.3573 0.1124 1.0864 0.090 Uiso 0.5 1 calc GR . P A 2
H31B H 0.5103 0.1696 1.1298 0.090 Uiso 0.5 1 calc GR . P A 2
H31C H 0.4809 0.0819 1.0545 0.090 Uiso 0.5 1 calc GR . P A 2
C31A C 0.545(3) 0.164(3) 1.0408(17) 0.088(7) Uani 0.5 1 d . U P A 1
H31D H 0.4962 0.0905 1.0282 0.131 Uiso 0.5 1 calc GR . P A 1
H31E H 0.5828 0.1807 1.0984 0.131 Uiso 0.5 1 calc GR . P A 1
H31F H 0.6192 0.1807 1.0101 0.131 Uiso 0.5 1 calc GR . P A 1
C32 C 0.429(3) 0.312(2) 1.0546(15) 0.062(5) Uani 0.5 1 d . U P A 2
H32A H 0.4486 0.3662 1.0197 0.093 Uiso 0.5 1 calc GR . P A 2
H32B H 0.4845 0.3369 1.1081 0.093 Uiso 0.5 1 calc GR . P A 2
H32C H 0.3323 0.2949 1.0590 0.093 Uiso 0.5 1 calc GR . P A 2
C32A C 0.496(3) 0.341(2) 1.0368(18) 0.080(8) Uani 0.5 1 d . U P A 1
H32D H 0.5723 0.3713 1.0102 0.119 Uiso 0.5 1 calc GR . P A 1
H32E H 0.5220 0.3642 1.0948 0.119 Uiso 0.5 1 calc GR . P A 1
H32F H 0.4176 0.3646 1.0154 0.119 Uiso 0.5 1 calc GR . P A 1
C33 C 0.4585(11) 0.2215(8) 1.0211(5) 0.045(2) Uani 1 1 d . U . . .
C34 C 0.4016(9) 0.0449(7) 0.6851(5) 0.0340(19) Uani 1 1 d . . . . .
H34 H 0.3228 0.0389 0.6464 0.041 Uiso 1 1 calc R . . . .
C35 C 0.4646(11) -0.0331(7) 0.6807(6) 0.045(2) Uani 1 1 d . . . . .
H35 H 0.4288 -0.0917 0.6407 0.054 Uiso 1 1 calc R . . . .
C36 C 0.5801(10) -0.0242(7) 0.7355(7) 0.046(3) Uani 1 1 d . . . . .
H36 H 0.6259 -0.0764 0.7339 0.056 Uiso 1 1 calc R . . . .
C37 C 0.6278(10) 0.0616(8) 0.7924(6) 0.043(2) Uani 1 1 d . . . . .
H37 H 0.7075 0.0699 0.8310 0.051 Uiso 1 1 calc R . . . .
C38 C 0.5582(8) 0.1356(6) 0.7928(5) 0.0302(18) Uani 1 1 d . . . . .
H38 H 0.5923 0.1948 0.8323 0.036 Uiso 1 1 calc R . . . .
C39 C 0.2034(10) 0.3953(7) 0.9003(5) 0.037(2) Uani 1 1 d . . . . .
H39 H 0.2884 0.4390 0.8937 0.044 Uiso 1 1 calc R . . . .
C40 C 0.1430(12) 0.4257(8) 0.9615(6) 0.048(3) Uani 1 1 d . . . . .
H40 H 0.1847 0.4892 0.9957 0.058 Uiso 1 1 calc R . . . .
C41 C 0.0203(11) 0.3616(9) 0.9719(6) 0.049(3) Uani 1 1 d . . . . .
H41 H -0.0231 0.3794 1.0142 0.059 Uiso 1 1 calc R . . . .
C42 C -0.0374(10) 0.2719(8) 0.9202(6) 0.042(2) Uani 1 1 d . . . . .
H42 H -0.1225 0.2272 0.9255 0.051 Uiso 1 1 calc R . . . .
C43 C 0.0287(8) 0.2473(7) 0.8606(5) 0.0290(18) Uani 1 1 d . . . . .
H43 H -0.0126 0.1846 0.8253 0.035 Uiso 1 1 calc R . . . .
Dy01 Dy 0.29504(3) 0.25154(3) 0.75313(2) 0.01750(12) Uani 1 1 d . . . . .
N1 N 0.1483(7) 0.3067(5) 0.8492(4) 0.0262(14) Uani 1 1 d . . . . .
N2 N 0.4457(7) 0.1281(5) 0.7406(4) 0.0263(14) Uani 1 1 d . . . . .
O1 O 0.5118(5) 0.3668(4) 0.7715(3) 0.0234(11) Uani 1 1 d . . . . .
O2 O 0.2725(5) 0.4109(4) 0.7299(4) 0.0313(13) Uani 1 1 d . . . . .
O3 O 0.3274(5) 0.2356(5) 0.6238(3) 0.0299(13) Uani 1 1 d . . . . .
O4 O 0.0817(5) 0.2027(4) 0.6716(3) 0.0218(11) Uani 1 1 d . . . . .
O5 O 0.1819(5) 0.0937(4) 0.7879(3) 0.0200(11) Uani 1 1 d . . . . .
O6 O 0.3906(5) 0.2453(4) 0.8856(3) 0.0229(11) Uani 1 1 d . . . . .

loop_
_atom_site_aniso_label
_atom_site_aniso_U_11
_atom_site_aniso_U_22
_atom_site_aniso_U_33
_atom_site_aniso_U_23
_atom_site_aniso_U_13
_atom_site_aniso_U_12
Dy01 0.01511(18) 0.01858(19) 0.01813(19) 0.00539(12) 0.00121(12) 0.00364(13)
O5 0.021(3) 0.014(3) 0.024(3) 0.006(2) 0.000(2) 0.005(2)
O6 0.022(3) 0.023(3) 0.021(3) 0.002(2) 0.000(2) 0.005(2)
O4 0.009(2) 0.012(2) 0.038(3) 0.004(2) 0.001(2) -0.0056(19)
O1 0.017(3) 0.025(3) 0.028(3) 0.009(2) 0.001(2) 0.006(2)
O3 0.015(3) 0.051(4) 0.025(3) 0.012(3) 0.000(2) 0.010(2)
O2 0.017(3) 0.023(3) 0.053(4) 0.017(3) 0.005(2) 0.000(2)
N2 0.025(3) 0.029(4) 0.026(4) 0.003(3) 0.007(3) 0.009(3)
N1 0.030(4) 0.023(4) 0.031(4) 0.010(3) 0.008(3) 0.014(3)
C43 0.031(4) 0.035(5) 0.026(4) 0.008(3) 0.009(3) 0.015(4)
C6 0.022(4) 0.015(4) 0.033(4) 0.008(3) 0.007(3) 0.003(3)
C17 0.021(4) 0.036(4) 0.010(3) 0.006(3) 0.000(3) 0.005(3)
C27 0.019(4) 0.019(4) 0.034(4) 0.012(3) 0.008(3) 0.011(3)
C7 0.019(4) 0.026(4) 0.014(3) 0.002(3) 0.003(3) 0.006(3)
C5 0.021(4) 0.019(4) 0.021(4) 0.003(3) 0.003(3) 0.006(3)
C29 0.026(4) 0.029(4) 0.022(4) 0.006(3) 0.004(3) 0.009(3)
C12 0.024(4) 0.020(4) 0.023(4) 0.003(3) 0.004(3) 0.006(3)
C38 0.029(4) 0.025(4) 0.038(5) 0.002(3) 0.006(4) 0.010(3)
C18 0.018(4) 0.022(4) 0.013(4) 0.002(3) -0.005(3) 0.004(3)
C8 0.016(4) 0.030(4) 0.029(4) 0.004(3) 0.002(3) 0.005(3)
C28 0.037(5) 0.032(5) 0.024(4) 0.017(3) 0.004(3) 0.007(4)
C19 0.014(4) 0.047(5) 0.035(4) 0.013(4) 0.003(3) 0.007(3)
C13 0.025(4) 0.037(5) 0.014(4) 0.004(3) 0.007(3) 0.007(3)
C3 0.025(4) 0.017(4) 0.035(4) 0.009(3) 0.005(3) 0.010(3)
C39 0.047(5) 0.028(5) 0.036(5) 0.001(4) 0.003(4) 0.014(4)
C2 0.038(5) 0.019(4) 0.061(6) 0.013(4) 0.014(4) 0.014(4)
C14 0.041(5) 0.042(5) 0.029(5) 0.005(4) 0.015(4) 0.003(4)
C34 0.037(5) 0.028(5) 0.035(5) -0.001(4) 0.005(4) 0.009(4)
C23 0.029(4) 0.018(4) 0.047(5) 0.013(4) 0.005(4) 0.007(3)
C42 0.041(5) 0.054(6) 0.044(6) 0.017(5) 0.017(4) 0.026(5)
C16 0.033(5) 0.052(6) 0.024(4) 0.001(4) 0.007(4) 0.004(4)
C40 0.074(8) 0.042(6) 0.035(5) -0.009(4) 0.003(5) 0.032(5)
C35 0.055(6) 0.025(5) 0.056(6) -0.004(4) 0.022(5) 0.011(4)
C15 0.032(5) 0.060(6) 0.039(5) 0.012(4) 0.019(4) 0.021(4)
C4 0.037(5) 0.044(6) 0.078(8) 0.030(5) 0.026(5) 0.026(5)
C37 0.032(5) 0.045(6) 0.060(6) 0.014(5) 0.009(4) 0.022(4)
C41 0.064(7) 0.070(7) 0.034(5) 0.010(5) 0.018(5) 0.047(6)
C36 0.046(6) 0.031(5) 0.075(7) 0.012(5) 0.027(5) 0.022(4)
C25 0.029(5) 0.023(5) 0.078(7) 0.017(5) 0.001(5) -0.001(4)
C33 0.050(5) 0.055(5) 0.022(4) 0.006(4) -0.010(4) 0.013(4)
C9 0.027(5) 0.088(9) 0.045(6) 0.005(6) 0.011(4) 0.016(5)
C10 0.025(5) 0.044(6) 0.082(8) -0.004(5) 0.004(5) 0.004(4)
C1 0.073(8) 0.033(5) 0.056(7) 0.004(5) -0.029(6) 0.024(5)
C26 0.048(6) 0.042(6) 0.073(8) 0.038(6) -0.001(5) -0.005(5)
C24 0.068(7) 0.015(5) 0.097(9) -0.004(5) 0.033(7) 0.002(5)
C11 0.023(5) 0.058(7) 0.072(7) 0.028(6) 0.004(4) 0.013(4)
C20 0.027(5) 0.169(12) 0.055(7) 0.035(8) 0.006(5) 0.023(7)
C22 0.034(6) 0.091(9) 0.133(11) 0.059(8) 0.010(6) 0.025(6)
C21 0.032(6) 0.110(11) 0.114(11) -0.034(9) -0.004(7) -0.004(7)
C30 0.032(7) 0.068(12) 0.019(8) 0.001(7) -0.016(6) 0.003(7)
C32 0.070(12) 0.077(12) 0.033(11) -0.018(9) -0.010(10) 0.028(11)
C31 0.063(12) 0.072(11) 0.026(9) 0.018(8) -0.015(8) -0.006(10)
C30A 0.078(14) 0.101(15) 0.035(10) -0.010(11) 0.005(10) 0.001(13)
C31A 0.077(14) 0.113(16) 0.062(13) -0.018(13) -0.034(12) 0.044(13)
C32A 0.087(16) 0.062(13) 0.051(13) 0.000(11) -0.027(12) -0.021(13)

loop_
_atom_type_symbol
_atom_type_description
_atom_type_scat_dispersion_real
_atom_type_scat_dispersion_imag
_atom_type_scat_source
C C 0.0033 0.0016 'International Tables Vol C Tables 4.2.6.8 and 6.1.1.4'
H H 0.0000 0.0000 'International Tables Vol C Tables 4.2.6.8 and 6.1.1.4'
Dy Dy -0.1892 4.4098 'International Tables Vol C Tables 4.2.6.8 and 6.1.1.4'
N N 0.0061 0.0033 'International Tables Vol C Tables 4.2.6.8 and 6.1.1.4'
O O 0.0106 0.0060 'International Tables Vol C Tables 4.2.6.8 and 6.1.1.4'

loop_
_geom_angle_atom_site_label_1
_geom_angle_atom_site_label_2
_geom_angle_atom_site_label_3
_geom_angle
_geom_angle_site_symmetry_1
_geom_angle_site_symmetry_3
O5 Dy01 O6 72.83(17) . .
O5 Dy01 O4 74.25(17) . .
O5 Dy01 O1 140.79(17) . .
O5 Dy01 N2 72.28(19) . .
O5 Dy01 N1 78.28(19) . .
O6 Dy01 N2 75.49(19) . .
O6 Dy01 N1 70.65(19) . .
O4 Dy01 O6 138.45(18) . .
O4 Dy01 O1 143.60(17) . .
O4 Dy01 N2 117.05(19) . .
O4 Dy01 N1 78.5(2) . .
O1 Dy01 O6 75.67(18) . .
O1 Dy01 N2 77.73(19) . .
O1 Dy01 N1 112.4(2) . .
O3 Dy01 O5 111.3(2) . .
O3 Dy01 O6 143.83(18) . .
O3 Dy01 O4 72.78(18) . .
O3 Dy01 O1 81.92(19) . .
O3 Dy01 O2 84.9(2) . .
O3 Dy01 N2 72.2(2) . .
O3 Dy01 N1 145.20(19) . .
O2 Dy01 O5 143.11(18) . .
O2 Dy01 O6 113.8(2) . .
O2 Dy01 O4 79.96(18) . .
O2 Dy01 O1 71.98(18) . .
O2 Dy01 N2 144.2(2) . .
O2 Dy01 N1 71.0(2) . .
N1 Dy01 N2 140.3(2) . .
C27 O5 Dy01 138.3(5) . .
C29 O6 Dy01 136.3(5) . .
C18 O4 Dy01 135.3(5) . .
C7 O1 Dy01 135.8(4) . .
C12 O3 Dy01 138.1(5) . .
C5 O2 Dy01 138.6(5) . .
C38 N2 Dy01 123.6(5) . .
C38 N2 C34 116.9(7) . .
C34 N2 Dy01 119.0(5) . .
C43 N1 Dy01 124.9(5) . .
C43 N1 C39 116.4(7) . .
C39 N1 Dy01 118.1(6) . .
N1 C43 H43 118.2 . .
N1 C43 C42 123.6(9) . .
C42 C43 H43 118.2 . .
C7 C6 H6 118.0 . .
C5 C6 H6 118.0 . .
C5 C6 C7 124.0(7) . .
C12 C17 H17 117.7 . .
C12 C17 C18 124.5(7) . .
C18 C17 H17 117.7 . .
O5 C27 C28 123.3(7) . .
O5 C27 C23 116.1(7) . .
C28 C27 C23 120.7(7) . .
O1 C7 C6 123.6(7) . .
O1 C7 C8 116.8(6) . .
C6 C7 C8 119.6(7) . .
O2 C5 C6 123.7(7) . .
O2 C5 C3 114.2(6) . .
C6 C5 C3 122.2(7) . .
O6 C29 C28 124.5(7) . .
O6 C29 C33 115.0(7) . .
C28 C29 C33 120.4(7) . .
O3 C12 C17 122.9(7) . .
O3 C12 C13 115.2(6) . .
C17 C12 C13 121.8(7) . .
N2 C38 H38 118.3 . .
N2 C38 C37 123.4(8) . .
C37 C38 H38 118.3 . .
O4 C18 C17 124.4(6) . .
O4 C18 C19 116.4(6) . .
C17 C18 C19 119.1(6) . .
C9 C8 C7 107.1(6) . .
C10 C8 C7 112.8(7) . .
C10 C8 C9 108.6(8) . .
C10 C8 C11 109.0(8) . .
C11 C8 C7 110.4(7) . .
C11 C8 C9 108.9(8) . .
C27 C28 H28 117.6 . .
C29 C28 C27 124.7(7) . .
C29 C28 H28 117.6 . .
C20 C19 C18 111.6(7) . .
C20 C19 C22 111.3(10) . .
C20 C19 C21 108.9(11) . .
C22 C19 C18 108.7(7) . .
C22 C19 C21 106.2(11) . .
C21 C19 C18 110.0(8) . .
C14 C13 C12 106.3(6) . .
C14 C13 C16 109.3(7) . .
C14 C13 C15 109.6(7) . .
C16 C13 C12 113.8(7) . .
C15 C13 C12 108.5(6) . .
C15 C13 C16 109.1(7) . .
C2 C3 C5 114.0(6) . .
C2 C3 C4 109.2(7) . .
C2 C3 C1 109.5(7) . .
C4 C3 C5 107.5(6) . .
C4 C3 C1 109.5(8) . .
C1 C3 C5 107.0(6) . .
N1 C39 H39 118.3 . .
N1 C39 C40 123.5(9) . .
C40 C39 H39 118.3 . .
C3 C2 H2A 109.5 . .
C3 C2 H2B 109.5 . .
C3 C2 H2C 109.5 . .
H2A C2 H2B 109.5 . .
H2A C2 H2C 109.5 . .
H2B C2 H2C 109.5 . .
C13 C14 H14A 109.5 . .
C13 C14 H14B 109.5 . .
C13 C14 H14C 109.5 . .
H14A C14 H14B 109.5 . .
H14A C14 H14C 109.5 . .
H14B C14 H14C 109.5 . .
N2 C34 H34 118.3 . .
N2 C34 C35 123.5(9) . .
C35 C34 H34 118.3 . .
C25 C23 C27 108.0(6) . .
C25 C23 C26 107.9(8) . .
C26 C23 C27 115.2(8) . .
C24 C23 C27 107.8(7) . .
C24 C23 C25 107.8(9) . .
C24 C23 C26 110.0(8) . .
C43 C42 H42 120.4 . .
C41 C42 C43 119.3(9) . .
C41 C42 H42 120.4 . .
C13 C16 H16A 109.5 . .
C13 C16 H16B 109.5 . .
C13 C16 H16C 109.5 . .
H16A C16 H16B 109.5 . .
H16A C16 H16C 109.5 . .
H16B C16 H16C 109.5 . .
C39 C40 H40 120.8 . .
C39 C40 C41 118.4(9) . .
C41 C40 H40 120.8 . .
C34 C35 H35 120.6 . .
C36 C35 C34 118.7(9) . .
C36 C35 H35 120.6 . .
C13 C15 H15A 109.5 . .
C13 C15 H15B 109.5 . .
C13 C15 H15C 109.5 . .
H15A C15 H15B 109.5 . .
H15A C15 H15C 109.5 . .
H15B C15 H15C 109.5 . .
C3 C4 H4A 109.5 . .
C3 C4 H4B 109.5 . .
C3 C4 H4C 109.5 . .
H4A C4 H4B 109.5 . .
H4A C4 H4C 109.5 . .
H4B C4 H4C 109.5 . .
C38 C37 H37 120.5 . .
C36 C37 C38 119.0(9) . .
C36 C37 H37 120.5 . .
C42 C41 C40 118.9(9) . .
C42 C41 H41 120.6 . .
C40 C41 H41 120.6 . .
C35 C36 H36 120.7 . .
C37 C36 C35 118.6(8) . .
C37 C36 H36 120.7 . .
C23 C25 H25A 109.5 . .
C23 C25 H25B 109.5 . .
C23 C25 H25C 109.5 . .
H25A C25 H25B 109.5 . .
H25A C25 H25C 109.5 . .
H25B C25 H25C 109.5 . .
C29 C33 C30 105.7(9) . .
C29 C33 C30A 105.6(11) . .
C29 C33 C32A 109.4(12) . .
C32 C33 C29 108.7(12) . .
C32 C33 C30 110.2(16) . .
C32 C33 C31 112.9(17) . .
C31 C33 C29 114.8(11) . .
C31 C33 C30 104.3(14) . .
C31A C33 C29 113.1(14) . .
C31A C33 C30A 106(2) . .
C31A C33 C32A 125(2) . .
C32A C33 C30A 94.9(18) . .
C8 C9 H9A 109.5 . .
C8 C9 H9B 109.5 . .
C8 C9 H9C 109.5 . .
H9A C9 H9B 109.5 . .
H9A C9 H9C 109.5 . .
H9B C9 H9C 109.5 . .
C8 C10 H10A 109.5 . .
C8 C10 H10B 109.5 . .
C8 C10 H10C 109.5 . .
H10A C10 H10B 109.5 . .
H10A C10 H10C 109.5 . .
H10B C10 H10C 109.5 . .
C3 C1 H1A 109.5 . .
C3 C1 H1B 109.5 . .
C3 C1 H1C 109.5 . .
H1A C1 H1B 109.5 . .
H1A C1 H1C 109.5 . .
H1B C1 H1C 109.5 . .
C23 C26 H26A 109.5 . .
C23 C26 H26B 109.5 . .
C23 C26 H26C 109.5 . .
H26A C26 H26B 109.5 . .
H26A C26 H26C 109.5 . .
H26B C26 H26C 109.5 . .
C23 C24 H24A 109.5 . .
C23 C24 H24B 109.5 . .
C23 C24 H24C 109.5 . .
H24A C24 H24B 109.5 . .
H24A C24 H24C 109.5 . .
H24B C24 H24C 109.5 . .
C8 C11 H11A 109.5 . .
C8 C11 H11B 109.5 . .
C8 C11 H11C 109.5 . .
H11A C11 H11B 109.5 . .
H11A C11 H11C 109.5 . .
H11B C11 H11C 109.5 . .
C19 C20 H20A 109.5 . .
C19 C20 H20B 109.5 . .
C19 C20 H20C 109.5 . .
H20A C20 H20B 109.5 . .
H20A C20 H20C 109.5 . .
H20B C20 H20C 109.5 . .
C19 C22 H22A 109.5 . .
C19 C22 H22B 109.5 . .
C19 C22 H22C 109.5 . .
H22A C22 H22B 109.5 . .
H22A C22 H22C 109.5 . .
H22B C22 H22C 109.5 . .
C19 C21 H21A 109.5 . .
C19 C21 H21B 109.5 . .
C19 C21 H21C 109.5 . .
H21A C21 H21B 109.5 . .
H21A C21 H21C 109.5 . .
H21B C21 H21C 109.5 . .
C33 C30 H30A 109.5 . .
C33 C30 H30B 109.5 . .
C33 C30 H30C 109.5 . .
H30A C30 H30B 109.5 . .
H30A C30 H30C 109.5 . .
H30B C30 H30C 109.5 . .
C33 C32 H32A 109.5 . .
C33 C32 H32B 109.5 . .
C33 C32 H32C 109.5 . .
H32A C32 H32B 109.5 . .
H32A C32 H32C 109.5 . .
H32B C32 H32C 109.5 . .
C33 C31 H31A 109.5 . .
C33 C31 H31B 109.5 . .
C33 C31 H31C 109.5 . .
H31A C31 H31B 109.5 . .
H31A C31 H31C 109.5 . .
H31B C31 H31C 109.5 . .
C33 C30A H30D 109.5 . .
C33 C30A H30E 109.5 . .
C33 C30A H30F 109.5 . .
H30D C30A H30E 109.5 . .
H30D C30A H30F 109.5 . .
H30E C30A H30F 109.5 . .
C33 C31A H31D 109.5 . .
C33 C31A H31E 109.5 . .
C33 C31A H31F 109.5 . .
H31D C31A H31E 109.5 . .
H31D C31A H31F 109.5 . .
H31E C31A H31F 109.5 . .
C33 C32A H32D 109.5 . .
C33 C32A H32E 109.5 . .
C33 C32A H32F 109.5 . .
H32D C32A H32E 109.5 . .
H32D C32A H32F 109.5 . .
H32E C32A H32F 109.5 . .

loop_
_geom_bond_atom_site_label_1
_geom_bond_atom_site_label_2
_geom_bond_distance
_geom_bond_site_symmetry_2
Dy01 O5 2.316(5) .
Dy01 O6 2.336(5) .
Dy01 O4 2.326(5) .
Dy01 O1 2.330(5) .
Dy01 O3 2.271(5) .
Dy01 O2 2.286(5) .
Dy01 N2 2.587(6) .
Dy01 N1 2.583(6) .
O5 C27 1.257(9) .
O6 C29 1.264(9) .
O4 C18 1.264(9) .
O1 C7 1.262(9) .
O3 C12 1.270(9) .
O2 C5 1.257(9) .
N2 C38 1.331(11) .
N2 C34 1.333(11) .
N1 C43 1.339(11) .
N1 C39 1.349(11) .
C43 H43 0.9500 .
C43 C42 1.370(12) .
C6 H6 0.9500 .
C6 C7 1.416(10) .
C6 C5 1.376(10) .
C17 H17 0.9500 .
C17 C12 1.386(10) .
C17 C18 1.398(10) .
C27 C28 1.408(11) .
C27 C23 1.534(11) .
C7 C8 1.541(10) .
C5 C3 1.551(10) .
C29 C28 1.398(12) .
C29 C33 1.549(11) .
C12 C13 1.536(10) .
C38 H38 0.9500 .
C38 C37 1.381(12) .
C18 C19 1.542(10) .
C8 C9 1.532(12) .
C8 C10 1.522(13) .
C8 C11 1.526(12) .
C28 H28 0.9500 .
C19 C20 1.472(14) .
C19 C22 1.498(14) .
C19 C21 1.519(16) .
C13 C14 1.522(12) .
C13 C16 1.532(11) .
C13 C15 1.529(12) .
C3 C2 1.522(11) .
C3 C4 1.523(12) .
C3 C1 1.533(12) .
C39 H39 0.9500 .
C39 C40 1.378(13) .
C2 H2A 0.9800 .
C2 H2B 0.9800 .
C2 H2C 0.9800 .
C14 H14A 0.9800 .
C14 H14B 0.9800 .
C14 H14C 0.9800 .
C34 H34 0.9500 .
C34 C35 1.382(13) .
C23 C25 1.532(12) .
C23 C26 1.533(12) .
C23 C24 1.526(14) .
C42 H42 0.9500 .
C42 C41 1.367(15) .
C16 H16A 0.9800 .
C16 H16B 0.9800 .
C16 H16C 0.9800 .
C40 H40 0.9500 .
C40 C41 1.382(16) .
C35 H35 0.9500 .
C35 C36 1.374(15) .
C15 H15A 0.9800 .
C15 H15B 0.9800 .
C15 H15C 0.9800 .
C4 H4A 0.9800 .
C4 H4B 0.9800 .
C4 H4C 0.9800 .
C37 H37 0.9500 .
C37 C36 1.372(14) .
C41 H41 0.9500 .
C36 H36 0.9500 .
C25 H25A 0.9800 .
C25 H25B 0.9800 .
C25 H25C 0.9800 .
C33 C30 1.62(2) .
C33 C32 1.43(3) .
C33 C31 1.53(2) .
C33 C30A 1.65(3) .
C33 C31A 1.36(3) .
C33 C32A 1.55(3) .
C9 H9A 0.9800 .
C9 H9B 0.9800 .
C9 H9C 0.9800 .
C10 H10A 0.9800 .
C10 H10B 0.9800 .
C10 H10C 0.9800 .
C1 H1A 0.9800 .
C1 H1B 0.9800 .
C1 H1C 0.9800 .
C26 H26A 0.9800 .
C26 H26B 0.9800 .
C26 H26C 0.9800 .
C24 H24A 0.9800 .
C24 H24B 0.9800 .
C24 H24C 0.9800 .
C11 H11A 0.9800 .
C11 H11B 0.9800 .
C11 H11C 0.9800 .
C20 H20A 0.9800 .
C20 H20B 0.9800 .
C20 H20C 0.9800 .
C22 H22A 0.9800 .
C22 H22B 0.9800 .
C22 H22C 0.9800 .
C21 H21A 0.9800 .
C21 H21B 0.9800 .
C21 H21C 0.9800 .
C30 H30A 0.9800 .
C30 H30B 0.9800 .
C30 H30C 0.9800 .
C32 H32A 0.9800 .
C32 H32B 0.9800 .
C32 H32C 0.9800 .
C31 H31A 0.9800 .
C31 H31B 0.9800 .
C31 H31C 0.9800 .
C30A H30D 0.9800 .
C30A H30E 0.9800 .
C30A H30F 0.9800 .
C31A H31D 0.9800 .
C31A H31E 0.9800 .
C31A H31F 0.9800 .
C32A H32D 0.9800 .
C32A H32E 0.9800 .
C32A H32F 0.9800 .

loop_
_publcif_info_datablock.id
_publcif_info_datablock.publ_exptl
_publcif_info_datablock.publ_geom
_publcif_info_datablock.structure
{9af09db5-7256-4ea9-af7a-6dfa46f55a05} ? ? ?
{b236d1e0-79cd-4236-9f7e-f2c17c3cd821} y y y

loop_
_publcif_info_exptl_table_extra_item
sin_theta_over_lambda_max

loop_
_publcif_info_tables.block_id
_publcif_info_tables.reference_item
{b236d1e0-79cd-4236-9f7e-f2c17c3cd821} '_publcif_info_datablock.publ_exptl'
